data_2241273
loop_
_publ_author_name
'Chetioui, Souheyla'
'Hamdouni, Noudjoud'
'Rouag, Djamil-Azzeddine'
'Bouaoud, Salah Eddine'
'Merazig, Hocine'

_publ_section_title
;
 Crystal structure of
 bis{1-[(<i>E</i>)-(2-methoxyphenyl)diazenyl]naphthalen-2-olato-\k^3^<i>O</i>,<i>N</i>^2^,<i>O</i>'}copper(II)
 containing an unknown solvate
;
_journal_issue 11
_journal_name_full 'Acta Crystallographica Section E'
_journal_page_first m207
_journal_page_last m208
_journal_paper_doi 10.1107/S2056989015019817
_journal_volume 71
_journal_year 2015
_chemical_formula_iupac '[Cu (C17 H13 N2 O2)2]'
_chemical_formula_moiety 'C34 H26 Cu1 N4 O4'
_chemical_formula_sum 'C34 H26 Cu N4 O4'
_chemical_formula_weight 618.13
_chemical_name_systematic
;
Bis{1-[(<i>E</i>)-(2-methoxyphenyl)diazenyl]naphthalen-2-olato-\k^3^<i>O</i>,<i>N</i>^2^,<i>O</i>'}copper(II)
;
_space_group_IT_number 14
_symmetry_cell_setting monoclinic
_symmetry_space_group_name_Hall '-P 2ybc'
_symmetry_space_group_name_H-M 'P 1 21/c 1'
_atom_sites_solution_hydrogens geom
_atom_sites_solution_primary direct
_atom_sites_solution_secondary difmap
_audit_creation_method SHELXL97
_cell_angle_alpha 90
_cell_angle_beta 92.969(5)
_cell_angle_gamma 90
_cell_formula_units_Z 8
_cell_length_a 29.749(2)
_cell_length_b 12.5171(9)
_cell_length_c 15.3565(12)
_cell_measurement_reflns_used 2052
_cell_measurement_temperature 100(2)
_cell_measurement_theta_max 28.64
_cell_measurement_theta_min 3.12
_cell_volume 5710.6(7)
_computing_cell_refinement
;
APEX2 (Bruker, 2006)
;
_computing_data_collection
;
APEX2 (Bruker, 2006)
;
_computing_data_reduction
;
APEX2 (Bruker, 2006)
;
_computing_molecular_graphics
;
ORTEP-3 for Windows (Farrugia, 2012)
;
_computing_publication_material
;
WinGX (Farrugia, 2012) and SQUEEZE in <i>PLATON</i> (Spek, 2015)
;
_computing_structure_refinement
;
SHELXL2014 (Sheldrick, 2015)
;
_computing_structure_solution
;
SIR92 (Giacovazzo <i>et al.</i>,  1992)
;
_diffrn_ambient_temperature 100(2)
_diffrn_measured_fraction_theta_full 0.992
_diffrn_measured_fraction_theta_max 0.992
_diffrn_measurement_device_type 'Bruker APEXII'
_diffrn_measurement_method 'CCD rotation images, thin slices \w'
_diffrn_radiation_monochromator graphite
_diffrn_radiation_source 'fine-focus sealed tube'
_diffrn_radiation_type MoK\a
_diffrn_radiation_wavelength 0.71073
_diffrn_reflns_av_R_equivalents 0.1224
_diffrn_reflns_limit_h_max 44
_diffrn_reflns_limit_h_min -44
_diffrn_reflns_limit_k_max 18
_diffrn_reflns_limit_k_min -16
_diffrn_reflns_limit_l_max 23
_diffrn_reflns_limit_l_min -21
_diffrn_reflns_number 76488
_diffrn_reflns_theta_full 25.242
_diffrn_reflns_theta_max 32.277
_diffrn_reflns_theta_min 2.231
_exptl_absorpt_coefficient_mu 0.812
_exptl_absorpt_correction_type none
_exptl_crystal_colour black
_exptl_crystal_density_diffrn 1.438
_exptl_crystal_density_method 'not measured'
_exptl_crystal_description block
_exptl_crystal_F_000 2552
_exptl_crystal_size_max 0.02
_exptl_crystal_size_mid 0.01
_exptl_crystal_size_min 0.01
_platon_squeeze_details
;
TITL SIR92 run in space group P 21/c
CELL   29.7490   12.5171   15.3565     90.00     92.97     90.00
SPGR P21/c
C101 0.496 0.228 0.015 !       2.50 eA-3
C102 0.492 0.382 0.500 !       2.46 eA-3
C103 0.472 0.330 0.488 !       1.61 eA-3
C104 0.498 0.068 0.002 !       1.51 eA-3
C105 0.500 0.921 0.032 !       1.34 eA-3
Q106 0.534 0.113 0.045 !       1.27 eA-3
Q107 0.469 0.297 0.341 !       1.20 eA-3
Q108 0.767 0.749 0.217 !       1.17 eA-3
Q109 0.514 0.276 0.032 !       1.16 eA-3
Q110 0.967 0.426 0.406 !       1.16 eA-3
Q111 0.500 1.000 0.500 !       1.10 eA-3
Q112 0.118 0.064 0.144 !       1.10 eA-3
Q113 0.944 1.004 0.128 !       1.06 eA-3
Q114 0.437 0.327 0.499 !       1.05 eA-3
C115 0.546 0.615 0.467 !       1.04 eA-3
Q116 0.952 0.484 0.480 !       1.03 eA-3
C117 0.520 0.562 0.471 !       1.03 eA-3
C118 0.480 0.438 0.529 !       1.03 eA-3
Q119 0.978 0.331 0.394 !       1.03 eA-3
Q120 0.526 0.236 0.046 !       1.02 eA-3
Q121 0.117 0.919 0.406 !       1.02 eA-3
Q122 0.049 0.042-0.002 !       1.01 eA-3
Q123 0.344 0.266 0.465 !       1.01 eA-3
Q124 0.687 0.702 0.187 !       1.01 eA-3
Q125 0.669 0.686 0.235 !       1.01 eA-3
Q126 0.469 0.236 0.058 !       1.01 eA-3
Q127 0.249 0.485 0.481 !       1.01 eA-3
Q128 0.023 0.484 0.283 !       1.00 eA-3
Q129 0.906 0.380 0.496 !       1.00 eA-3
Q130 0.994 0.270 0.357 !       1.00 eA-3
Q131 0.408 0.094 0.359 !       1.00 eA-3
Q132 0.570 0.954 0.376 !       0.99 eA-3
C133 0.523 0.062-0.001 !       0.99 eA-3
Q134 0.484 0.326 0.389 !       0.98 eA-3
Q135 0.984 0.123 0.001 !       0.98 eA-3
Q136 0.891 0.301 0.488 !       0.97 eA-3
Q137 0.079 0.064 0.031 !       0.97 eA-3
Q138 0.687 0.591 0.406 !       0.97 eA-3
Q139 0.556 0.543 0.019 !       0.96 eA-3
Q140 0.842 0.267 0.341 !       0.96 eA-3
Q141 0.379 0.316 0.268 !       0.96 eA-3
Q142 0.046 0.186 0.140 !       0.96 eA-3
Q143 0.421 0.029 0.449 !       0.96 eA-3
Q144 0.468 0.372 0.424 !       0.95 eA-3
Q145 0.773 0.560 0.263 !       0.95 eA-3
Q146 0.712 0.591 0.327 !       0.95 eA-3
Q147 0.413 0.245 0.408 !       0.95 eA-3
Q148 0.977 0.521 0.374 !       0.94 eA-3
Q149 0.658 0.789 0.297 !       0.94 eA-3
Q150 0.859 0.236 0.264 !       0.94 eA-3
Q151 0.639 0.218 0.113 !       0.94 eA-3
Q152 0.968 0.437 0.361 !       0.94 eA-3
Q153 0.101 0.079 0.205 !       0.93 eA-3
Q154 0.625 0.431 0.015 !       0.93 eA-3
Q155 0.865 0.391 0.500 !       0.93 eA-3
Q156 0.655 0.810 0.361 !       0.93 eA-3
Q157 0.400 0.270 0.463 !       0.93 eA-3
Q158 0.692 0.671 0.237 !       0.93 eA-3
Q159 0.408 0.173 0.262 !       0.93 eA-3
Q160 0.147 0.674 0.483 !       0.93 eA-3
Q161 0.897 0.390 0.429 !       0.92 eA-3
Q162 0.578 0.463 0.074 !       0.92 eA-3
Q163 0.422 0.203 0.488 !       0.92 eA-3
Q164 0.096 0.027 0.112 !       0.92 eA-3
Q165 0.912 0.278 0.176 !       0.92 eA-3
Q166 0.990 0.061 0.104 !       0.92 eA-3
Q167 0.275 0.306 0.467 !       0.92 eA-3
Q168 0.211 0.874 0.093 !       0.91 eA-3
Q169 0.960 0.157 0.191 !       0.91 eA-3
Q170 0.461 0.242 0.108 !       0.91 eA-3
Q171 0.758 0.765 0.109 !       0.91 eA-3
Q172 0.897 0.141 0.287 !       0.90 eA-3
Q173 0.431 0.206 0.403 !       0.90 eA-3
Q174 0.444 0.189 0.487 !       0.90 eA-3
Q175 0.869 0.110 0.389 !       0.90 eA-3
Q176 0.593 0.720 0.389 !       0.90 eA-3
Q177 0.891 0.478 0.498 !       0.90 eA-3
Q178 0.376 0.125 0.325 !       0.89 eA-3
C179 0.517 0.855 0.063 !       0.89 eA-3
Q180 0.139 0.563 0.456 !       0.89 eA-3
Q181 0.555 0.684 0.454 !       0.89 eA-3
Q182 0.394 0.127 0.452 !       0.89 eA-3
Q183 0.580 0.954 0.482 !       0.89 eA-3
Q184 0.804 0.448 0.488 !       0.89 eA-3
Q185 0.102 0.780 0.218 !       0.89 eA-3
Q186 0.969 0.795 0.018 !       0.89 eA-3
Q187 0.702 0.495 0.263 !       0.89 eA-3
Q188 0.571 0.668 0.270 !       0.88 eA-3
Q189 0.850 0.564 0.325 !       0.88 eA-3
Q190 0.205 0.016 0.235 !       0.88 eA-3
Q191 0.010 0.030 0.058 !       0.88 eA-3
Q192 0.964 0.329 0.325 !       0.88 eA-3
Q193 0.796 0.561 0.221 !       0.88 eA-3
Q194 0.796 0.361 0.456 !       0.88 eA-3
Q195 0.782 0.550 0.483 !       0.88 eA-3
Q196 0.345 0.988 0.174 !       0.88 eA-3
Q197 0.868 0.459 0.203 !       0.88 eA-3
Q198 0.648 0.715 0.292 !       0.88 eA-3
Q199 0.154 0.826 0.172 !       0.87 eA-3
;
_refine_diff_density_max 0.546
_refine_diff_density_min -1.008
_refine_ls_extinction_method none
_refine_ls_goodness_of_fit_ref 1.011
_refine_ls_hydrogen_treatment constr
_refine_ls_matrix_type full
_refine_ls_number_parameters 775
_refine_ls_number_reflns 20125
_refine_ls_number_restraints 0
_refine_ls_restrained_S_all 1.011
_refine_ls_R_factor_all 0.1969
_refine_ls_R_factor_gt 0.0736
_refine_ls_shift/su_max 0
_refine_ls_shift/su_mean 0
_refine_ls_structure_factor_coef Fsqd
_refine_ls_weighting_details 'w=1/[\s^2^(Fo^2^)+(0.0532P)^2^+4.1986P] where P=(Fo^2^+2Fc^2^)/3'
_refine_ls_weighting_scheme calc
_refine_ls_wR_factor_gt 0.1351
_refine_ls_wR_factor_ref 0.168
_reflns_number_gt 9009
_reflns_number_total 20125
_reflns_threshold_expression I>2\s(I)
_cod_data_source_file cq2017sup1.cif
_cod_data_source_block I
_cod_original_cell_volume 5710.7(8)
_cod_original_sg_symbol_H-M 'P 21/c'
_cod_original_formula_sum 'C34 H26 Cu1 N4 O4'
_cod_database_code 2241273
_cod_database_fobs_code 2241273

loop_
_symmetry_equiv_pos_as_xyz
x,y,z
-x,1/2+y,1/2-z
-x,-y,-z
x,1/2-y,1/2+z

loop_
_atom_site_aniso_label
_atom_site_aniso_U_11
_atom_site_aniso_U_22
_atom_site_aniso_U_33
_atom_site_aniso_U_12
_atom_site_aniso_U_13
_atom_site_aniso_U_23
Cu1A 0.0208(2) 0.0217(2) 0.0270(2) 0.0036(2) 0.0015(2) -0.0017(2)
Cu1B 0.0482(3) 0.0193(2) 0.0317(3) -0.0050(2) 0.0153(2) 0.0016(2)
O1A 0.0329(15) 0.0269(14) 0.0412(16) -0.0035(11) 0.0016(13) 0.0066(12)
O2A 0.0243(13) 0.0241(13) 0.0410(16) 0.0042(11) -0.0008(12) -0.0036(11)
O3A 0.0276(14) 0.0257(13) 0.0420(16) -0.0005(11) 0.0050(12) 0.0062(12)
O4A 0.0198(12) 0.0252(12) 0.0323(14) 0.0055(10) -0.0014(11) -0.0037(11)
N1A 0.0249(15) 0.0220(15) 0.0221(15) 0.0021(12) 0.0028(12) 0.0010(12)
N2A 0.0259(15) 0.0237(15) 0.0242(15) 0.0022(13) 0.0040(12) -0.0052(12)
N3A 0.0174(14) 0.0203(14) 0.0222(15) -0.0009(11) 0.0027(12) 0.0004(11)
N4A 0.0186(14) 0.0209(14) 0.0236(15) -0.0004(12) 0.0053(12) 0.0023(12)
C1A 0.0278(19) 0.0244(18) 0.0205(18) 0.0045(15) 0.0057(15) 0.0004(14)
O1B 0.062(2) 0.0337(15) 0.0253(14) 0.0052(14) 0.0095(14) 0.0089(12)
C2A 0.030(2) 0.0293(19) 0.0229(19) 0.0050(16) 0.0051(16) -0.0021(15)
O2B 0.0415(16) 0.0250(14) 0.0476(17) -0.0048(12) 0.0188(14) 0.0020(12)
C3A 0.047(2) 0.028(2) 0.026(2) 0.0077(18) 0.0069(18) 0.0006(16)
O3B 0.081(2) 0.0451(18) 0.0324(17) 0.0039(17) 0.0005(16) 0.0106(14)
C4A 0.047(3) 0.040(2) 0.026(2) 0.018(2) 0.0022(19) 0.0026(17)
O4B 0.0539(18) 0.0217(13) 0.0459(17) 0.0025(13) 0.0224(14) 0.0108(12)
C5A 0.032(2) 0.046(2) 0.029(2) 0.0153(19) -0.0009(17) -0.0020(18)
C6A 0.030(2) 0.031(2) 0.028(2) 0.0048(16) 0.0026(16) -0.0051(16)
C7A 0.031(2) 0.0194(17) 0.0234(18) 0.0014(15) 0.0051(15) -0.0032(14)
C8A 0.036(2) 0.0242(19) 0.0243(19) 0.0077(16) 0.0049(16) -0.0071(15)
C9A 0.039(2) 0.027(2) 0.039(2) 0.0142(18) -0.0026(18) -0.0011(17)
C10A 0.056(3) 0.026(2) 0.034(2) 0.0132(19) -0.002(2) -0.0044(17)
C11A 0.043(2) 0.0247(19) 0.030(2) 0.0051(17) 0.0086(18) -0.0039(16)
C12A 0.038(2) 0.0255(19) 0.0200(18) 0.0023(16) 0.0089(16) -0.0042(14)
C13A 0.032(2) 0.032(2) 0.033(2) 0.0043(17) 0.0064(18) -0.0031(17)
C14A 0.043(3) 0.036(2) 0.046(3) -0.003(2) 0.009(2) -0.009(2)
C15A 0.054(3) 0.029(2) 0.049(3) -0.012(2) 0.011(2) -0.0098(19)
C16A 0.057(3) 0.0210(19) 0.039(2) 0.0036(18) 0.014(2) -0.0021(17)
C17A 0.033(2) 0.034(2) 0.057(3) -0.0068(18) 0.004(2) 0.009(2)
C18A 0.0191(17) 0.0231(17) 0.0223(17) -0.0023(14) 0.0046(14) -0.0065(14)
C19A 0.0253(19) 0.0302(19) 0.0265(19) -0.0021(16) 0.0043(16) -0.0079(15)
C20A 0.033(2) 0.033(2) 0.047(3) -0.0105(18) 0.0069(19) -0.0050(19)
C21A 0.0205(19) 0.049(3) 0.061(3) -0.0148(19) 0.0031(19) -0.016(2)
C22A 0.022(2) 0.044(2) 0.049(3) 0.0046(18) -0.0024(18) -0.013(2)
C23A 0.0256(19) 0.0271(19) 0.031(2) 0.0011(16) -0.0035(16) -0.0065(16)
C24A 0.0196(17) 0.0198(16) 0.0207(17) -0.0013(14) 0.0010(14) 0.0018(13)
C25A 0.0253(18) 0.0264(18) 0.0202(18) 0.0013(15) 0.0028(15) 0.0030(14)
C26A 0.0171(17) 0.032(2) 0.030(2) 0.0020(15) 0.0024(15) -0.0008(16)
C27A 0.0215(18) 0.033(2) 0.032(2) -0.0058(15) 0.0047(16) -0.0006(16)
C28A 0.0243(18) 0.0280(18) 0.0204(17) -0.0064(15) 0.0052(14) 0.0011(14)
C29A 0.0250(17) 0.0215(17) 0.0154(16) -0.0040(14) 0.0032(14) 0.0015(13)
C30A 0.0234(18) 0.0249(18) 0.029(2) -0.0061(15) 0.0013(15) -0.0014(15)
C31A 0.032(2) 0.0270(19) 0.031(2) 0.0040(17) 0.0083(16) -0.0007(16)
C32A 0.035(2) 0.0274(19) 0.030(2) -0.0083(17) 0.0018(17) -0.0073(16)
C33A 0.032(2) 0.032(2) 0.0266(19) -0.0077(17) 0.0028(16) -0.0035(16)
C34A 0.053(3) 0.030(2) 0.045(3) 0.001(2) 0.016(2) 0.0089(19)
N1B 0.0393(18) 0.0193(14) 0.0204(15) -0.0003(13) 0.0059(13) 0.0026(12)
N2B 0.0352(17) 0.0185(14) 0.0195(15) -0.0012(13) 0.0004(13) 0.0033(12)
N3B 0.046(2) 0.0238(16) 0.0246(16) -0.0053(14) 0.0101(15) 0.0012(13)
N4B 0.0372(18) 0.0228(15) 0.0277(17) -0.0073(13) 0.0093(14) 0.0008(13)
C1B 0.034(2) 0.0208(17) 0.0264(19) 0.0017(16) -0.0001(16) -0.0059(15)
C2B 0.050(3) 0.0202(18) 0.025(2) 0.0039(17) -0.0042(18) 0.0014(15)
C3B 0.067(3) 0.026(2) 0.033(2) 0.002(2) -0.016(2) -0.0009(17)
C4B 0.046(3) 0.033(2) 0.056(3) 0.015(2) -0.014(2) -0.007(2)
C5B 0.041(3) 0.038(2) 0.049(3) 0.003(2) 0.001(2) -0.013(2)
C6B 0.037(2) 0.0258(19) 0.033(2) -0.0012(17) -0.0021(18) -0.0051(16)
C7B 0.0325(19) 0.0178(16) 0.0205(17) -0.0008(15) 0.0000(15) 0.0008(14)
C8B 0.038(2) 0.0217(18) 0.029(2) -0.0043(16) 0.0055(17) -0.0013(15)
C9B 0.031(2) 0.033(2) 0.046(3) 0.0019(18) 0.0036(19) 0.0016(18)
C10B 0.042(2) 0.030(2) 0.039(2) 0.0066(18) -0.0032(19) 0.0049(18)
C11B 0.044(2) 0.0201(18) 0.0240(19) -0.0012(16) -0.0051(17) 0.0027(14)
C12B 0.038(2) 0.0179(17) 0.0190(17) -0.0040(15) 0.0020(16) -0.0022(14)
C13B 0.045(2) 0.0281(19) 0.0208(18) -0.0070(17) 0.0040(17) -0.0022(15)
C14B 0.056(3) 0.030(2) 0.029(2) -0.015(2) 0.0139(19) -0.0025(17)
C15B 0.076(3) 0.023(2) 0.034(2) -0.013(2) 0.012(2) -0.0007(17)
C16B 0.069(3) 0.023(2) 0.033(2) 0.003(2) -0.001(2) 0.0083(17)
C17B 0.077(4) 0.057(3) 0.032(2) -0.009(3) 0.000(2) 0.018(2)
C18B 0.053(3) 0.0209(18) 0.0258(19) -0.0163(18) 0.0133(18) -0.0050(15)
C19B 0.076(3) 0.028(2) 0.026(2) -0.017(2) 0.009(2) -0.0039(17)
C20B 0.118(5) 0.034(2) 0.023(2) -0.025(3) 0.020(3) -0.0029(19)
C21B 0.115(5) 0.039(3) 0.040(3) -0.039(3) 0.039(3) -0.014(2)
C22B 0.080(4) 0.037(2) 0.049(3) -0.021(2) 0.038(3) -0.015(2)
C23B 0.068(3) 0.0243(19) 0.032(2) -0.013(2) 0.020(2) -0.0066(17)
C24B 0.034(2) 0.0242(18) 0.0229(18) -0.0057(15) 0.0054(16) 0.0031(14)
C25B 0.037(2) 0.0262(19) 0.031(2) -0.0033(17) 0.0103(17) 0.0035(16)
C26B 0.039(2) 0.0267(19) 0.043(2) 0.0047(17) 0.0182(19) 0.0041(17)
C27B 0.032(2) 0.032(2) 0.034(2) -0.0023(17) 0.0118(17) 0.0028(17)
C28B 0.0255(18) 0.0227(17) 0.0274(19) -0.0033(15) 0.0045(15) 0.0011(15)
C29B 0.0251(18) 0.0215(17) 0.0238(18) -0.0045(14) 0.0016(15) -0.0001(14)
C30B 0.0273(19) 0.0269(19) 0.030(2) -0.0033(16) 0.0047(16) 0.0015(16)
C31B 0.029(2) 0.0271(19) 0.039(2) 0.0022(16) 0.0009(18) 0.0012(16)
C32B 0.037(2) 0.0210(18) 0.032(2) -0.0026(16) -0.0014(17) 0.0052(16)
C33B 0.030(2) 0.031(2) 0.034(2) -0.0062(17) 0.0064(17) 0.0084(17)
C34B 0.088(4) 0.083(4) 0.062(4) 0.006(3) -0.019(3) 0.036(3)

loop_
_atom_site_type_symbol
_atom_site_label
_atom_site_fract_x
_atom_site_fract_y
_atom_site_fract_z
_atom_site_U_iso_or_equiv
_atom_site_thermal_displace_type
_atom_site_calc_flag
_atom_site_refinement_flags
_atom_site_occupancy
Cu Cu1A 0.16768(2) 0.07675(3) 0.64956(3) 0.02320(10) Uani d . 1.000
Cu Cu1B 0.39838(2) -0.19075(3) 0.89627(3) 0.0326(2) Uani d . 1.000
O O1A 0.16618(9) 0.21278(19) 0.52348(17) 0.0337(9) Uani d . 1.000
O O2A 0.20122(8) -0.05309(18) 0.63672(17) 0.0299(8) Uani d . 1.000
O O3A 0.10965(8) -0.02672(19) 0.75606(17) 0.0317(8) Uani d . 1.000
O O4A 0.21587(8) 0.14849(18) 0.71091(16) 0.0259(7) Uani d . 1.000
N N1A 0.12605(9) 0.0277(2) 0.55555(18) 0.0230(9) Uani d . 1.000
N N2A 0.11374(9) -0.0690(2) 0.53966(18) 0.0245(9) Uani d . 1.000
N N3A 0.12467(9) 0.1701(2) 0.70536(18) 0.0199(8) Uani d . 1.000
N N4A 0.13093(9) 0.2621(2) 0.73992(18) 0.0209(8) Uani d . 1.000
C C1A 0.10128(12) 0.1064(3) 0.5062(2) 0.0241(11) Uani d . 1.000
O O1B 0.33502(10) -0.1213(2) 0.77943(17) 0.0401(10) Uani d . 1.000
C C2A 0.12232(12) 0.2030(3) 0.4912(2) 0.0273(11) Uani d . 1.000
O O2B 0.42588(9) -0.32864(19) 0.88982(18) 0.0375(9) Uani d . 1.000
C C3A 0.09907(14) 0.2836(3) 0.4443(2) 0.0335(12) Uani d . 1.000
O O3B 0.41311(12) -0.1922(2) 1.06631(19) 0.0529(11) Uani d . 1.000
C C4A 0.05525(14) 0.2654(3) 0.4142(2) 0.0377(14) Uani d . 1.000
O O4B 0.44442(10) -0.12394(19) 0.83389(18) 0.0398(9) Uani d . 1.000
C C5A 0.03422(13) 0.1695(3) 0.4281(2) 0.0358(12) Uani d . 1.000
C C6A 0.05760(12) 0.0891(3) 0.4741(2) 0.0296(12) Uani d . 1.000
C C7A 0.13682(12) -0.1512(3) 0.5794(2) 0.0245(11) Uani d . 1.000
C C8A 0.17995(13) -0.1418(3) 0.6235(2) 0.0281(11) Uani d . 1.000
C C9A 0.20128(14) -0.2385(3) 0.6544(3) 0.0352(12) Uani d . 1.000
C C10A 0.18092(15) -0.3349(3) 0.6458(3) 0.0388(14) Uani d . 1.000
C C11A 0.13786(14) -0.3473(3) 0.6018(2) 0.0323(11) Uani d . 1.000
C C12A 0.11583(13) -0.2555(3) 0.5668(2) 0.0276(11) Uani d . 1.000
C C13A 0.07372(13) -0.2685(3) 0.5231(2) 0.0322(12) Uani d . 1.000
C C14A 0.05408(15) -0.3673(3) 0.5138(3) 0.0414(16) Uani d . 1.000
C C15A 0.07519(15) -0.4576(3) 0.5488(3) 0.0437(16) Uani d . 1.000
C C16A 0.11664(15) -0.4483(3) 0.5921(3) 0.0386(14) Uani d . 1.000
C C17A 0.19126(13) 0.3024(3) 0.4981(3) 0.0413(14) Uani d . 1.000
C C18A 0.07892(11) 0.1361(3) 0.7077(2) 0.0214(10) Uani d . 1.000
C C19A 0.07148(12) 0.0310(3) 0.7350(2) 0.0272(11) Uani d . 1.000
C C20A 0.02787(13) -0.0053(3) 0.7408(3) 0.0375(14) Uani d . 1.000
C C21A -0.00766(13) 0.0621(3) 0.7191(3) 0.0435(15) Uani d . 1.000
C C22A -0.00064(13) 0.1652(3) 0.6906(3) 0.0385(14) Uani d . 1.000
C C23A 0.04326(12) 0.2023(3) 0.6857(2) 0.0281(11) Uani d . 1.000
C C24A 0.17326(11) 0.3020(3) 0.7538(2) 0.0200(10) Uani d . 1.000
C C25A 0.21382(12) 0.2433(3) 0.7440(2) 0.0239(10) Uani d . 1.000
C C26A 0.25519(11) 0.2914(3) 0.7758(2) 0.0263(11) Uani d . 1.000
C C27A 0.25627(12) 0.3900(3) 0.8121(2) 0.0287(11) Uani d . 1.000
C C28A 0.21688(11) 0.4523(3) 0.8219(2) 0.0241(10) Uani d . 1.000
C C29A 0.17510(11) 0.4079(3) 0.7938(2) 0.0206(10) Uani d . 1.000
C C30A 0.13577(12) 0.4678(3) 0.8058(2) 0.0258(11) Uani d . 1.000
C C31A 0.13853(13) 0.5680(3) 0.8430(2) 0.0298(11) Uani d . 1.000
C C32A 0.18007(13) 0.6118(3) 0.8693(2) 0.0308(11) Uani d . 1.000
C C33A 0.21841(13) 0.5555(3) 0.8589(2) 0.0302(11) Uani d . 1.000
C C34A 0.10465(15) -0.1339(3) 0.7874(3) 0.0422(16) Uani d . 1.000
N N1B 0.33990(10) -0.2579(2) 0.91158(18) 0.0262(9) Uani d . 1.000
N N2B 0.33177(10) -0.3523(2) 0.93963(18) 0.0244(9) Uani d . 1.000
N N3B 0.38421(11) -0.0532(2) 0.94794(19) 0.0312(10) Uani d . 1.000
N N4B 0.38770(10) 0.0405(2) 0.91424(19) 0.0290(10) Uani d . 1.000
C C1B 0.30027(13) -0.1936(3) 0.8996(2) 0.0271(11) Uani d . 1.000
C C2B 0.29852(14) -0.1203(3) 0.8302(2) 0.0320(13) Uani d . 1.000
C C3B 0.26207(16) -0.0518(3) 0.8190(3) 0.0426(14) Uani d . 1.000
C C4B 0.22736(15) -0.0582(3) 0.8740(3) 0.0456(16) Uani d . 1.000
C C5B 0.22840(15) -0.1309(3) 0.9410(3) 0.0427(16) Uani d . 1.000
C C6B 0.26509(13) -0.1983(3) 0.9542(3) 0.0321(11) Uani d . 1.000
C C7B 0.36599(12) -0.4239(3) 0.9547(2) 0.0237(10) Uani d . 1.000
C C8B 0.41092(13) -0.4115(3) 0.9292(2) 0.0294(11) Uani d . 1.000
C C9B 0.44149(13) -0.4989(3) 0.9475(3) 0.0366(14) Uani d . 1.000
C C10B 0.42835(14) -0.5886(3) 0.9872(3) 0.0372(12) Uani d . 1.000
C C11B 0.38393(13) -0.6047(3) 1.0121(2) 0.0296(11) Uani d . 1.000
C C12B 0.35182(12) -0.5231(3) 0.9956(2) 0.0250(10) Uani d . 1.000
C C13B 0.30741(14) -0.5394(3) 1.0198(2) 0.0312(11) Uani d . 1.000
C C14B 0.29580(15) -0.6325(3) 1.0607(2) 0.0379(14) Uani d . 1.000
C C15B 0.32742(17) -0.7124(3) 1.0774(3) 0.0440(14) Uani d . 1.000
C C16B 0.37014(16) -0.6997(3) 1.0526(3) 0.0418(14) Uani d . 1.000
C C17B 0.33199(18) -0.0546(4) 0.7037(3) 0.0554(18) Uani d . 1.000
C C18B 0.36165(14) -0.0562(3) 1.0280(2) 0.0328(13) Uani d . 1.000
C C19B 0.37675(17) -0.1327(3) 1.0892(3) 0.0431(14) Uani d . 1.000
C C20B 0.3548(2) -0.1444(4) 1.1660(3) 0.0578(19) Uani d . 1.000
C C21B 0.3191(2) -0.0810(4) 1.1818(3) 0.064(2) Uani d . 1.000
C C22B 0.30399(18) -0.0044(3) 1.1220(3) 0.0541(18) Uani d . 1.000
C C23B 0.32578(15) 0.0080(3) 1.0446(3) 0.0408(14) Uani d . 1.000
C C24B 0.41257(12) 0.0529(3) 0.8422(2) 0.0269(11) Uani d . 1.000
C C25B 0.44239(13) -0.0247(3) 0.8100(2) 0.0311(11) Uani d . 1.000
C C26B 0.47397(13) 0.0098(3) 0.7488(3) 0.0357(11) Uani d . 1.000
C C27B 0.47482(13) 0.1117(3) 0.7195(2) 0.0323(12) Uani d . 1.000
C C28B 0.44358(12) 0.1905(3) 0.7450(2) 0.0251(10) Uani d . 1.000
C C29B 0.41151(12) 0.1612(3) 0.8060(2) 0.0235(10) Uani d . 1.000
C C30B 0.38008(12) 0.2379(3) 0.8295(2) 0.0280(11) Uani d . 1.000
C C31B 0.38085(13) 0.3392(3) 0.7941(3) 0.0317(11) Uani d . 1.000
C C32B 0.41280(13) 0.3679(3) 0.7359(2) 0.0301(11) Uani d . 1.000
C C33B 0.44360(13) 0.2955(3) 0.7117(2) 0.0315(12) Uani d . 1.000
C C34B 0.4358(2) -0.2576(5) 1.1305(4) 0.079(2) Uani d . 1.000
H H3A 0.11300 0.34840 0.43360 0.0400 Uiso c RU 1.000
H H4A 0.03960 0.31920 0.38390 0.0450 Uiso c RU 1.000
H H5A 0.00470 0.15850 0.40710 0.0430 Uiso c RU 1.000
H H6A 0.04380 0.02370 0.48320 0.0350 Uiso c RU 1.000
H H9A 0.23000 -0.23480 0.68100 0.0420 Uiso c RU 1.000
H H10A 0.19540 -0.39490 0.66940 0.0470 Uiso c RU 1.000
H H13A 0.05870 -0.20890 0.49990 0.0390 Uiso c RU 1.000
H H14A 0.02630 -0.37390 0.48370 0.0500 Uiso c RU 1.000
H H15A 0.06140 -0.52410 0.54310 0.0530 Uiso c RU 1.000
H H16A 0.13090 -0.50890 0.61530 0.0460 Uiso c RU 1.000
H H17A 0.22100 0.29900 0.52520 0.0620 Uiso c RU 1.000
H H17B 0.19310 0.30240 0.43580 0.0620 Uiso c RU 1.000
H H17C 0.17670 0.36660 0.51590 0.0620 Uiso c RU 1.000
H H20A 0.02250 -0.07470 0.75920 0.0450 Uiso c RU 1.000
H H21A -0.03700 0.03760 0.72370 0.0520 Uiso c RU 1.000
H H22A -0.02490 0.20920 0.67500 0.0460 Uiso c RU 1.000
H H23A 0.04850 0.27190 0.66760 0.0340 Uiso c RU 1.000
H H26A 0.28200 0.25400 0.77130 0.0320 Uiso c RU 1.000
H H27A 0.28390 0.41810 0.83150 0.0350 Uiso c RU 1.000
H H30A 0.10780 0.43960 0.78850 0.0310 Uiso c RU 1.000
H H31A 0.11240 0.60670 0.85060 0.0360 Uiso c RU 1.000
H H32A 0.18150 0.67960 0.89410 0.0370 Uiso c RU 1.000
H H33A 0.24610 0.58530 0.87640 0.0360 Uiso c RU 1.000
H H34A 0.13380 -0.16480 0.79960 0.0640 Uiso c RU 1.000
H H34B 0.08830 -0.13280 0.83970 0.0640 Uiso c RU 1.000
H H34C 0.08840 -0.17570 0.74380 0.0640 Uiso c RU 1.000
H H3B 0.26120 -0.00170 0.77430 0.0510 Uiso c RU 1.000
H H4B 0.20280 -0.01280 0.86590 0.0550 Uiso c RU 1.000
H H5B 0.20450 -0.13490 0.97750 0.0520 Uiso c RU 1.000
H H6B 0.26590 -0.24680 1.00010 0.0380 Uiso c RU 1.000
H H9B 0.47110 -0.49310 0.93150 0.0440 Uiso c RU 1.000
H H10B 0.44950 -0.64220 0.99880 0.0440 Uiso c RU 1.000
H H13B 0.28580 -0.48700 1.00820 0.0370 Uiso c RU 1.000
H H14B 0.26640 -0.64200 1.07730 0.0450 Uiso c RU 1.000
H H15B 0.31930 -0.77460 1.10570 0.0530 Uiso c RU 1.000
H H16B 0.39080 -0.75470 1.06250 0.0500 Uiso c RU 1.000
H H17D 0.35910 -0.06100 0.67280 0.0830 Uiso c RU 1.000
H H17E 0.30670 -0.07630 0.66650 0.0830 Uiso c RU 1.000
H H17F 0.32810 0.01840 0.72110 0.0830 Uiso c RU 1.000
H H20B 0.36450 -0.19550 1.20670 0.0700 Uiso c RU 1.000
H H21B 0.30450 -0.08910 1.23350 0.0760 Uiso c RU 1.000
H H22B 0.27950 0.03840 1.13350 0.0650 Uiso c RU 1.000
H H23B 0.31600 0.05960 1.00430 0.0490 Uiso c RU 1.000
H H26B 0.49450 -0.03910 0.72860 0.0430 Uiso c RU 1.000
H H27B 0.49670 0.13110 0.68130 0.0390 Uiso c RU 1.000
H H30B 0.35860 0.22050 0.86910 0.0340 Uiso c RU 1.000
H H31B 0.35950 0.38900 0.80960 0.0380 Uiso c RU 1.000
H H32B 0.41310 0.43690 0.71350 0.0360 Uiso c RU 1.000
H H33B 0.46500 0.31520 0.67260 0.0380 Uiso c RU 1.000
H H34D 0.46030 -0.29410 1.10510 0.1180 Uiso c RU 1.000
H H34E 0.44720 -0.21380 1.17800 0.1180 Uiso c RU 1.000
H H34F 0.41510 -0.30900 1.15190 0.1180 Uiso c RU 1.000

loop_
_atom_type_symbol
_atom_type_description
_atom_type_scat_dispersion_real
_atom_type_scat_dispersion_imag
_atom_type_scat_source
C C 0.0033 0.0016 'International Tables Vol C Tables 4.2.6.8 and 6.1.1.4'
H H 0 0 'International Tables Vol C Tables 4.2.6.8 and 6.1.1.4'
N N 0.0061 0.0033 'International Tables Vol C Tables 4.2.6.8 and 6.1.1.4'
O O 0.0106 0.006 'International Tables Vol C Tables 4.2.6.8 and 6.1.1.4'
Cu Cu 0.3201 1.2651 'International Tables Vol C Tables 4.2.6.8 and 6.1.1.4'

loop_
_geom_angle_atom_site_label_1
_geom_angle_atom_site_label_2
_geom_angle_atom_site_label_3
_geom_angle
_geom_angle_publ_flag
O1A Cu1A O2A 118.06(10) yes
O1A Cu1A O3A 140.16(8) yes
O1A Cu1A O4A 92.50(9) yes
O1A Cu1A N1A 70.52(10) yes
O1A Cu1A N3A 87.04(10) yes
O2A Cu1A O3A 90.46(9) yes
O2A Cu1A O4A 93.91(10) yes
O2A Cu1A N1A 88.34(11) yes
O2A Cu1A N3A 154.40(11) yes
O3A Cu1A O4A 114.01(9) yes
O3A Cu1A N1A 84.17(10) yes
O3A Cu1A N3A 65.09(9) yes
O4A Cu1A N1A 161.64(11) yes
O4A Cu1A N3A 89.68(11) yes
N1A Cu1A N3A 96.15(11) yes
O1B Cu1B N1B 67.72(10) yes
O1B Cu1B N3B 80.02(11) yes
O2B Cu1B O3B 89.74(10) yes
O2B Cu1B O4B 92.83(11) yes
O2B Cu1B N1B 90.23(11) yes
O2B Cu1B N3B 156.69(12) yes
O3B Cu1B O4B 114.58(11) yes
O3B Cu1B N1B 88.92(11) yes
O3B Cu1B N3B 68.29(10) yes
O4B Cu1B N1B 156.30(12) yes
O4B Cu1B N3B 89.61(12) yes
N1B Cu1B N3B 96.78(12) yes
O1B Cu1B O2B 123.06(10) yes
O1B Cu1B O3B 138.05(10) yes
O1B Cu1B O4B 91.15(11) yes
Cu1A O1A C17A 138.0(2) yes
C2A O1A C17A 118.4(3) yes
Cu1A O1A C2A 101.01(19) yes
Cu1A O2A C8A 119.4(2) yes
Cu1A O3A C19A 98.56(19) yes
Cu1A O3A C34A 135.7(2) yes
C19A O3A C34A 118.2(3) yes
Cu1A O4A C25A 125.4(2) yes
Cu1A N1A C1A 117.8(2) yes
N2A N1A C1A 114.6(3) yes
Cu1A N1A N2A 126.9(2) yes
N1A N2A C7A 119.6(3) yes
N4A N3A C18A 112.1(3) yes
Cu1A N3A C18A 118.5(2) yes
Cu1A N3A N4A 129.3(2) yes
N3A N4A C24A 120.6(3) yes
N1A C1A C2A 117.8(3) yes
N1A C1A C6A 122.1(3) yes
C2A C1A C6A 120.1(3) no
C2B O1B C17B 116.1(3) yes
Cu1B O1B C2B 100.0(2) yes
Cu1B O1B C17B 138.3(3) yes
O1A C2A C1A 116.4(3) yes
O1A C2A C3A 123.7(3) yes
C1A C2A C3A 119.9(3) no
Cu1B O2B C8B 122.8(2) yes
C2A C3A C4A 119.1(3) no
Cu1B O3B C19B 99.1(2) yes
Cu1B O3B C34B 137.8(3) yes
C19B O3B C34B 119.1(4) yes
C3A C4A C5A 121.5(3) no
Cu1B O4B C25B 122.6(2) yes
C4A C5A C6A 119.3(3) no
C1A C6A C5A 120.2(3) no
N2A C7A C8A 124.8(3) yes
C8A C7A C12A 120.5(3) no
N2A C7A C12A 114.5(3) yes
O2A C8A C7A 124.7(3) yes
O2A C8A C9A 118.0(3) yes
C7A C8A C9A 117.3(3) no
C8A C9A C10A 122.1(4) no
C9A C10A C11A 122.0(4) no
C12A C11A C16A 119.3(4) no
C10A C11A C12A 118.6(3) no
C10A C11A C16A 122.1(4) no
C7A C12A C11A 119.4(3) no
C7A C12A C13A 122.4(3) no
C11A C12A C13A 118.2(3) no
C12A C13A C14A 121.4(4) no
C13A C14A C15A 120.8(4) no
C14A C15A C16A 119.7(4) no
C11A C16A C15A 120.6(4) no
N3A C18A C19A 116.9(3) yes
N3A C18A C23A 122.6(3) yes
C19A C18A C23A 120.5(3) no
O3A C19A C18A 115.1(3) yes
O3A C19A C20A 125.5(3) yes
C18A C19A C20A 119.4(3) no
C19A C20A C21A 119.6(4) no
C20A C21A C22A 121.4(4) no
C21A C22A C23A 119.1(4) no
C18A C23A C22A 120.0(3) no
N4A C24A C29A 114.4(3) yes
C25A C24A C29A 119.9(3) no
N4A C24A C25A 125.1(3) yes
O4A C25A C24A 124.8(3) yes
C24A C25A C26A 117.6(3) no
O4A C25A C26A 117.5(3) yes
C25A C26A C27A 121.7(3) no
C26A C27A C28A 122.8(3) no
C27A C28A C29A 118.0(3) no
C27A C28A C33A 122.4(3) no
C29A C28A C33A 119.6(3) no
C28A C29A C30A 118.4(3) no
C24A C29A C30A 121.6(3) no
C24A C29A C28A 120.0(3) no
C29A C30A C31A 120.4(3) no
C30A C31A C32A 120.7(3) no
C31A C32A C33A 120.0(3) no
C28A C33A C32A 120.9(3) no
Cu1B N1B N2B 128.3(2) yes
Cu1B N1B C1B 118.3(2) yes
N2B N1B C1B 113.1(3) yes
N1B N2B C7B 120.5(3) yes
C2A C3A H3A 120.00 no
C4A C3A H3A 120.00 no
N4B N3B C18B 114.8(3) yes
Cu1B N3B N4B 128.1(2) yes
Cu1B N3B C18B 116.6(2) yes
C5A C4A H4A 119.00 no
C3A C4A H4A 119.00 no
N3B N4B C24B 119.0(3) yes
C4A C5A H5A 120.00 no
C6A C5A H5A 120.00 no
C1A C6A H6A 120.00 no
C5A C6A H6A 120.00 no
C10A C9A H9A 119.00 no
C8A C9A H9A 119.00 no
C9A C10A H10A 119.00 no
C11A C10A H10A 119.00 no
C14A C13A H13A 119.00 no
C12A C13A H13A 119.00 no
C13A C14A H14A 120.00 no
C15A C14A H14A 120.00 no
C16A C15A H15A 120.00 no
C14A C15A H15A 120.00 no
C15A C16A H16A 120.00 no
C11A C16A H16A 120.00 no
O1A C17A H17A 109.00 no
O1A C17A H17B 109.00 no
O1A C17A H17C 109.00 no
H17A C17A H17B 109.00 no
H17A C17A H17C 109.00 no
H17B C17A H17C 109.00 no
C19A C20A H20A 120.00 no
C21A C20A H20A 120.00 no
C20A C21A H21A 119.00 no
C22A C21A H21A 119.00 no
C21A C22A H22A 120.00 no
C23A C22A H22A 120.00 no
C18A C23A H23A 120.00 no
C22A C23A H23A 120.00 no
C25A C26A H26A 119.00 no
C27A C26A H26A 119.00 no
C26A C27A H27A 119.00 no
C28A C27A H27A 119.00 no
C29A C30A H30A 120.00 no
C31A C30A H30A 120.00 no
C30A C31A H31A 120.00 no
C32A C31A H31A 120.00 no
C31A C32A H32A 120.00 no
C33A C32A H32A 120.00 no
C28A C33A H33A 120.00 no
C32A C33A H33A 120.00 no
O3A C34A H34A 110.00 no
O3A C34A H34B 109.00 no
O3A C34A H34C 109.00 no
H34A C34A H34B 110.00 no
H34A C34A H34C 110.00 no
H34B C34A H34C 109.00 no
N1B C1B C2B 117.6(3) yes
N1B C1B C6B 123.0(3) yes
C2B C1B C6B 119.4(4) no
O1B C2B C1B 115.3(3) yes
O1B C2B C3B 125.0(3) yes
C1B C2B C3B 119.7(4) no
C2B C3B C4B 119.8(4) no
C3B C4B C5B 120.8(4) no
C4B C5B C6B 120.0(4) no
C1B C6B C5B 120.2(4) no
N2B C7B C8B 125.8(3) yes
N2B C7B C12B 113.6(3) yes
C8B C7B C12B 120.5(3) no
O2B C8B C7B 124.7(3) yes
O2B C8B C9B 118.2(3) yes
C7B C8B C9B 117.2(3) no
C8B C9B C10B 121.8(4) no
C9B C10B C11B 122.8(4) no
C10B C11B C12B 118.9(3) no
C10B C11B C16B 122.5(4) no
C12B C11B C16B 118.6(4) no
C7B C12B C11B 118.9(3) no
C7B C12B C13B 122.2(3) no
C11B C12B C13B 118.9(3) no
C12B C13B C14B 120.3(4) no
C13B C14B C15B 120.7(4) no
C14B C15B C16B 120.0(4) no
C11B C16B C15B 121.4(4) no
N3B C18B C19B 116.5(4) yes
N3B C18B C23B 123.3(3) yes
C19B C18B C23B 120.2(4) no
O3B C19B C18B 115.4(4) yes
O3B C19B C20B 124.9(4) yes
C18B C19B C20B 119.7(4) no
C19B C20B C21B 119.9(4) no
C20B C21B C22B 121.0(5) no
C21B C22B C23B 119.6(4) no
C18B C23B C22B 119.7(4) no
N4B C24B C25B 125.2(3) yes
N4B C24B C29B 114.1(3) yes
C25B C24B C29B 120.1(3) no
O4B C25B C24B 125.3(3) yes
O4B C25B C26B 116.9(3) yes
C24B C25B C26B 117.7(3) no
C25B C26B C27B 121.8(4) no
C26B C27B C28B 122.5(3) no
C27B C28B C29B 118.2(3) no
C27B C28B C33B 122.2(3) no
C29B C28B C33B 119.5(3) no
C24B C29B C28B 119.2(3) no
C24B C29B C30B 122.6(3) no
C28B C29B C30B 118.3(3) no
C29B C30B C31B 120.2(3) no
C30B C31B C32B 121.2(4) no
C31B C32B C33B 120.0(3) no
C28B C33B C32B 120.7(3) no
C2B C3B H3B 120.00 no
C4B C3B H3B 120.00 no
C3B C4B H4B 120.00 no
C5B C4B H4B 120.00 no
C4B C5B H5B 120.00 no
C6B C5B H5B 120.00 no
C1B C6B H6B 120.00 no
C5B C6B H6B 120.00 no
C8B C9B H9B 119.00 no
C10B C9B H9B 119.00 no
C9B C10B H10B 119.00 no
C11B C10B H10B 119.00 no
C12B C13B H13B 120.00 no
C14B C13B H13B 120.00 no
C13B C14B H14B 120.00 no
C15B C14B H14B 120.00 no
C14B C15B H15B 120.00 no
C16B C15B H15B 120.00 no
C11B C16B H16B 119.00 no
C15B C16B H16B 119.00 no
O1B C17B H17D 110.00 no
O1B C17B H17E 109.00 no
O1B C17B H17F 109.00 no
H17D C17B H17E 110.00 no
H17D C17B H17F 109.00 no
H17E C17B H17F 109.00 no
C19B C20B H20B 120.00 no
C21B C20B H20B 120.00 no
C20B C21B H21B 120.00 no
C22B C21B H21B 119.00 no
C21B C22B H22B 120.00 no
C23B C22B H22B 120.00 no
C18B C23B H23B 120.00 no
C22B C23B H23B 120.00 no
C25B C26B H26B 119.00 no
C27B C26B H26B 119.00 no
C26B C27B H27B 119.00 no
C28B C27B H27B 119.00 no
C29B C30B H30B 120.00 no
C31B C30B H30B 120.00 no
C30B C31B H31B 119.00 no
C32B C31B H31B 119.00 no
C31B C32B H32B 120.00 no
C33B C32B H32B 120.00 no
C28B C33B H33B 120.00 no
C32B C33B H33B 120.00 no
O3B C34B H34D 110.00 no
O3B C34B H34E 109.00 no
O3B C34B H34F 109.00 no
H34D C34B H34E 110.00 no
H34D C34B H34F 110.00 no
H34E C34B H34F 109.00 no

loop_
_geom_bond_atom_site_label_1
_geom_bond_atom_site_label_2
_geom_bond_distance
_geom_bond_publ_flag
Cu1A O1A 2.577(3) yes
Cu1A O2A 1.923(2) yes
Cu1A O3A 2.761(3) yes
Cu1A O4A 1.900(2) yes
Cu1A N1A 1.952(3) yes
Cu1A N3A 1.962(3) yes
Cu1B N3B 1.951(3) yes
Cu1B O3B 2.625(3) yes
Cu1B O1B 2.679(3) yes
Cu1B O2B 1.915(2) yes
Cu1B O4B 1.905(3) yes
Cu1B N1B 1.957(3) yes
O1A C17A 1.413(5) yes
O1A C2A 1.377(4) yes
O2A C8A 1.289(4) yes
O3A C34A 1.436(5) yes
O3A C19A 1.370(4) yes
O4A C25A 1.294(4) yes
N1A C1A 1.425(4) yes
N1A N2A 1.284(4) yes
N2A C7A 1.364(4) yes
N3A N4A 1.278(4) yes
N3A C18A 1.428(4) yes
N4A C24A 1.361(4) yes
C1A C6A 1.383(5) no
C1A C2A 1.386(5) no
O1B C2B 1.369(5) yes
O1B C17B 1.431(5) yes
C2A C3A 1.401(5) no
O2B C8B 1.291(4) yes
C3A C4A 1.379(6) no
O3B C19B 1.374(6) yes
O3B C34B 1.424(7) yes
C4A C5A 1.375(5) no
O4B C25B 1.296(4) yes
C5A C6A 1.395(5) no
C7A C8A 1.424(5) no
C7A C12A 1.456(5) no
C8A C9A 1.436(5) no
C9A C10A 1.354(5) no
C10A C11A 1.426(6) no
C11A C16A 1.418(5) no
C11A C12A 1.415(5) no
C12A C13A 1.400(5) no
C13A C14A 1.372(5) no
C14A C15A 1.388(6) no
C15A C16A 1.375(6) no
C18A C23A 1.374(5) no
C18A C19A 1.402(5) no
C19A C20A 1.382(5) no
C20A C21A 1.380(5) no
C21A C22A 1.382(5) no
C22A C23A 1.392(5) no
C24A C25A 1.427(5) no
C24A C29A 1.461(5) no
C25A C26A 1.433(5) no
C26A C27A 1.354(5) no
C27A C28A 1.422(5) no
C28A C29A 1.409(5) no
C28A C33A 1.411(5) no
C29A C30A 1.410(5) no
C30A C31A 1.379(5) no
C31A C32A 1.393(5) no
C32A C33A 1.357(5) no
N1B C1B 1.432(5) yes
N1B N2B 1.285(4) yes
N2B C7B 1.367(5) yes
C3A H3A 0.9300 no
N3B N4B 1.288(4) yes
N3B C18B 1.431(5) yes
C4A H4A 0.9300 no
N4B C24B 1.371(4) yes
C5A H5A 0.9300 no
C6A H6A 0.9300 no
C9A H9A 0.9300 no
C10A H10A 0.9300 no
C13A H13A 0.9300 no
C14A H14A 0.9300 no
C15A H15A 0.9300 no
C16A H16A 0.9300 no
C17A H17C 0.9600 no
C17A H17B 0.9600 no
C17A H17A 0.9600 no
C20A H20A 0.9300 no
C21A H21A 0.9300 no
C22A H22A 0.9300 no
C23A H23A 0.9300 no
C26A H26A 0.9300 no
C27A H27A 0.9300 no
C30A H30A 0.9300 no
C31A H31A 0.9300 no
C32A H32A 0.9300 no
C33A H33A 0.9300 no
C34A H34A 0.9600 no
C34A H34B 0.9600 no
C34A H34C 0.9600 no
C1B C2B 1.405(5) no
C1B C6B 1.376(5) no
C2B C3B 1.386(6) no
C3B C4B 1.370(7) no
C4B C5B 1.373(6) no
C5B C6B 1.386(6) no
C7B C8B 1.421(5) no
C7B C12B 1.463(5) no
C8B C9B 1.441(5) no
C9B C10B 1.345(6) no
C10B C11B 1.409(6) no
C11B C12B 1.412(5) no
C11B C16B 1.413(5) no
C12B C13B 1.406(5) no
C13B C14B 1.376(5) no
C14B C15B 1.388(6) no
C15B C16B 1.355(7) no
C18B C19B 1.399(6) no
C18B C23B 1.370(6) no
C19B C20B 1.385(7) no
C20B C21B 1.358(8) no
C21B C22B 1.386(7) no
C22B C23B 1.392(7) no
C24B C25B 1.421(5) no
C24B C29B 1.465(5) no
C25B C26B 1.430(5) no
C26B C27B 1.353(5) no
C27B C28B 1.424(5) no
C28B C29B 1.419(5) no
C28B C33B 1.410(5) no
C29B C30B 1.400(5) no
C30B C31B 1.380(5) no
C31B C32B 1.385(5) no
C32B C33B 1.354(5) no
C3B H3B 0.9300 no
C4B H4B 0.9300 no
C5B H5B 0.9300 no
C6B H6B 0.9300 no
C9B H9B 0.9300 no
C10B H10B 0.9300 no
C13B H13B 0.9300 no
C14B H14B 0.9300 no
C15B H15B 0.9300 no
C16B H16B 0.9300 no
C17B H17D 0.9600 no
C17B H17E 0.9600 no
C17B H17F 0.9600 no
C20B H20B 0.9300 no
C21B H21B 0.9300 no
C22B H22B 0.9300 no
C23B H23B 0.9300 no
C26B H26B 0.9300 no
C27B H27B 0.9300 no
C30B H30B 0.9300 no
C31B H31B 0.9300 no
C32B H32B 0.9300 no
C33B H33B 0.9300 no
C34B H34D 0.9600 no
C34B H34E 0.9600 no
C34B H34F 0.9600 no

loop_
_geom_hbond_atom_site_label_D
_geom_hbond_atom_site_label_H
_geom_hbond_atom_site_label_A
_geom_hbond_distance_DH
_geom_hbond_distance_HA
_geom_hbond_distance_DA
_geom_hbond_angle_DHA
_geom_hbond_publ_flag
C3B H3B O4A 0.9300 2.4800 3.270(5) 143.00 yes
C13A H13A N2A 0.9300 2.4500 2.773(5) 100.00 yes
C13B H13B N2B 0.9300 2.4400 2.760(4) 100.00 yes
C30A H30A N4A 0.9300 2.4500 2.767(4) 100.00 yes
C30B H30B N4B 0.9300 2.4500 2.796(4) 100.00 yes

loop_
_geom_torsion_atom_site_label_1
_geom_torsion_atom_site_label_2
_geom_torsion_atom_site_label_3
_geom_torsion_atom_site_label_4
_geom_torsion
_geom_torsion_publ_flag
O2A Cu1A O1A C2A 109.2(2) no
O2A Cu1A O1A C17A -90.9(3) no
O3A Cu1A O1A C2A -21.5(2) no
O3A Cu1A O1A C17A 138.4(3) no
O4A Cu1A O1A C2A -155.0(2) no
O4A Cu1A O1A C17A 4.9(3) no
N1A Cu1A O1A C2A 32.1(2) no
N1A Cu1A O1A C17A -168.0(4) no
N3A Cu1A O1A C2A -65.5(2) no
N3A Cu1A O1A C17A 94.4(3) no
O1A Cu1A O2A C8A -107.5(2) no
O3A Cu1A O2A C8A 43.5(2) no
O4A Cu1A O2A C8A 157.6(2) no
N1A Cu1A O2A C8A -40.6(2) no
N3A Cu1A O2A C8A 60.2(4) no
O1A Cu1A O3A C19A -11.0(2) no
O1A Cu1A O3A C34A 136.0(3) no
O2A Cu1A O3A C19A -149.1(2) no
O2A Cu1A O3A C34A -2.1(3) no
O4A Cu1A O3A C19A 116.43(19) no
O4A Cu1A O3A C34A -96.6(3) no
N1A Cu1A O3A C19A -60.8(2) no
N1A Cu1A O3A C34A 86.2(3) no
N3A Cu1A O3A C19A 38.77(19) no
N3A Cu1A O3A C34A -174.2(4) no
O1A Cu1A O4A C25A 65.7(3) no
O2A Cu1A O4A C25A -176.0(3) no
O3A Cu1A O4A C25A -83.7(3) no
N3A Cu1A O4A C25A -21.3(3) no
O1A Cu1A N1A N2A 155.7(3) no
O1A Cu1A N1A C1A -34.3(2) no
O2A Cu1A N1A N2A 35.0(3) no
O2A Cu1A N1A C1A -154.9(2) no
O3A Cu1A N1A N2A -55.6(3) no
O3A Cu1A N1A C1A 114.5(2) no
N3A Cu1A N1A N2A -119.7(3) no
N3A Cu1A N1A C1A 50.4(2) no
O1A Cu1A N3A N4A -70.8(3) no
O1A Cu1A N3A C18A 107.3(2) no
O2A Cu1A N3A N4A 120.1(3) no
O2A Cu1A N3A C18A -61.8(4) no
O3A Cu1A N3A N4A 138.6(3) no
O3A Cu1A N3A C18A -43.4(2) no
O4A Cu1A N3A N4A 21.7(3) no
O4A Cu1A N3A C18A -160.2(2) no
N1A Cu1A N3A N4A -140.8(3) no
N1A Cu1A N3A C18A 37.3(2) no
N3B Cu1B O4B C25B -29.2(3) no
O1B Cu1B N1B N2B 148.5(3) no
O1B Cu1B N1B C1B -38.8(2) no
O2B Cu1B N1B N2B 22.5(3) no
O2B Cu1B N1B C1B -164.8(2) no
O3B Cu1B N1B N2B -67.3(3) no
O3B Cu1B N1B C1B 105.5(2) no
O4B Cu1B N1B N2B 120.1(3) no
O4B Cu1B N1B C1B -67.2(4) no
N3B Cu1B N1B N2B -135.2(3) no
N3B Cu1B N1B C1B 37.5(2) no
O1B Cu1B N3B N4B -59.9(3) no
O1B Cu1B N3B C18B 111.0(3) no
O2B Cu1B N3B N4B 127.6(3) no
O2B Cu1B N3B C18B -61.5(5) no
O3B Cu1B N3B N4B 148.1(3) no
O3B Cu1B N3B C18B -41.0(3) no
O4B Cu1B N3B N4B 31.3(3) no
O4B Cu1B N3B C18B -157.7(3) no
N1B Cu1B N3B N4B -125.8(3) no
N1B Cu1B N3B C18B 45.2(3) no
O2B Cu1B O3B C19B -149.0(2) no
O2B Cu1B O3B C34B 6.3(5) no
O4B Cu1B O3B C19B 118.0(2) no
O4B Cu1B O3B C34B -86.7(5) no
N1B Cu1B O3B C19B -58.8(2) no
N1B Cu1B O3B C34B 96.5(5) no
N3B Cu1B O3B C19B 38.9(2) no
N3B Cu1B O3B C34B -165.7(5) no
O1B Cu1B O4B C25B 50.8(3) no
O2B Cu1B O4B C25B 174.0(3) no
O3B Cu1B O4B C25B -95.0(3) no
N1B Cu1B O4B C25B 76.9(4) no
N1B Cu1B O2B C8B -29.3(3) no
N3B Cu1B O2B C8B 78.6(4) no
O2B Cu1B O1B C2B 111.1(2) no
O2B Cu1B O1B C17B -98.9(4) no
O3B Cu1B O1B C2B -24.7(3) no
O3B Cu1B O1B C17B 125.4(4) no
O4B Cu1B O1B C2B -154.8(2) no
O4B Cu1B O1B C17B -4.7(4) no
N1B Cu1B O1B C2B 36.3(2) no
N1B Cu1B O1B C17B -173.7(4) no
N3B Cu1B O1B C2B -65.4(2) no
N3B Cu1B O1B C17B 84.7(4) no
O1B Cu1B O2B C8B -92.6(3) no
O3B Cu1B O2B C8B 59.6(3) no
O4B Cu1B O2B C8B 174.2(3) no
O1B Cu1B O3B C34B 150.5(4) no
O1B Cu1B O3B C19B -4.8(3) no
Cu1A O1A C2A C3A 155.8(3) no
Cu1A O1A C2A C1A -25.1(3) no
C17A O1A C2A C3A -9.1(5) no
C17A O1A C2A C1A 170.0(3) no
Cu1A O2A C8A C9A -150.7(3) no
Cu1A O2A C8A C7A 30.0(4) no
Cu1A O3A C19A C18A -27.6(3) no
C34A O3A C19A C18A 177.9(3) no
C34A O3A C19A C20A -0.4(5) no
Cu1A O3A C19A C20A 154.0(3) no
Cu1A O4A C25A C26A -170.3(2) no
Cu1A O4A C25A C24A 11.9(5) no
Cu1A N1A N2A C7A -13.4(4) no
C1A N1A N2A C7A 176.2(3) no
Cu1A N1A C1A C6A -145.0(3) no
N2A N1A C1A C2A -154.0(3) no
Cu1A N1A C1A C2A 34.7(4) no
N2A N1A C1A C6A 26.3(4) no
N1A N2A C7A C8A -14.5(5) no
N1A N2A C7A C12A 171.1(3) no
Cu1A N3A C18A C23A -133.2(3) no
N4A N3A C18A C19A -133.9(3) no
Cu1A N3A C18A C19A 47.7(4) no
C18A N3A N4A C24A 171.6(3) no
N4A N3A C18A C23A 45.2(4) no
Cu1A N3A N4A C24A -10.2(4) no
N3A N4A C24A C25A -9.3(5) no
N3A N4A C24A C29A -180.0(3) no
N1A C1A C6A C5A 178.3(3) no
C2A C1A C6A C5A -1.3(5) no
C6A C1A C2A O1A -178.4(3) no
N1A C1A C2A O1A 2.0(4) no
N1A C1A C2A C3A -178.9(3) no
C6A C1A C2A C3A 0.7(5) no
C17B O1B C2B C1B 174.3(3) no
Cu1B O1B C2B C1B -27.4(3) no
Cu1B O1B C2B C3B 150.7(3) no
C17B O1B C2B C3B -7.6(5) no
O1A C2A C3A C4A 179.5(3) no
C1A C2A C3A C4A 0.4(5) no
Cu1B O2B C8B C7B 23.5(5) no
Cu1B O2B C8B C9B -157.7(3) no
C2A C3A C4A C5A -1.0(5) no
C34B O3B C19B C18B 168.6(4) no
C34B O3B C19B C20B -12.1(7) no
Cu1B O3B C19B C18B -30.1(4) no
Cu1B O3B C19B C20B 149.2(4) no
C3A C4A C5A C6A 0.4(5) no
Cu1B O4B C25B C24B 15.0(5) no
Cu1B O4B C25B C26B -167.5(3) no
C4A C5A C6A C1A 0.8(5) no
C12A C7A C8A O2A 179.2(3) no
N2A C7A C8A O2A 5.1(5) no
N2A C7A C8A C9A -174.1(3) no
N2A C7A C12A C13A -4.7(5) no
C12A C7A C8A C9A -0.1(5) no
N2A C7A C12A C11A 177.2(3) no
C8A C7A C12A C11A 2.5(5) no
C8A C7A C12A C13A -179.4(3) no
C7A C8A C9A C10A -2.7(6) no
O2A C8A C9A C10A 178.0(4) no
C8A C9A C10A C11A 3.1(7) no
C9A C10A C11A C12A -0.5(6) no
C9A C10A C11A C16A 179.5(4) no
C10A C11A C16A C15A -179.6(4) no
C10A C11A C12A C7A -2.3(5) no
C10A C11A C12A C13A 179.5(3) no
C16A C11A C12A C7A 177.8(3) no
C16A C11A C12A C13A -0.4(5) no
C12A C11A C16A C15A 0.3(6) no
C11A C12A C13A C14A -0.2(5) no
C7A C12A C13A C14A -178.4(3) no
C12A C13A C14A C15A 1.0(6) no
C13A C14A C15A C16A -1.1(7) no
C14A C15A C16A C11A 0.4(7) no
C23A C18A C19A O3A -179.3(3) no
N3A C18A C19A O3A -0.2(4) no
N3A C18A C19A C20A 178.3(3) no
C19A C18A C23A C22A 0.1(5) no
C23A C18A C19A C20A -0.9(5) no
N3A C18A C23A C22A -179.0(3) no
O3A C19A C20A C21A 178.7(4) no
C18A C19A C20A C21A 0.4(6) no
C19A C20A C21A C22A 0.8(7) no
C20A C21A C22A C23A -1.5(7) no
C21A C22A C23A C18A 1.1(6) no
C25A C24A C29A C28A 0.6(5) no
N4A C24A C25A O4A 8.6(5) no
N4A C24A C25A C26A -169.3(3) no
C29A C24A C25A O4A 178.8(3) no
C29A C24A C25A C26A 1.0(5) no
N4A C24A C29A C28A 171.8(3) no
N4A C24A C29A C30A -7.8(4) no
C25A C24A C29A C30A -179.1(3) no
C24A C25A C26A C27A -1.5(5) no
O4A C25A C26A C27A -179.5(3) no
C25A C26A C27A C28A 0.5(5) no
C26A C27A C28A C33A -179.3(3) no
C26A C27A C28A C29A 1.2(5) no
C27A C28A C29A C24A -1.6(5) no
C33A C28A C29A C30A -1.6(5) no
C27A C28A C29A C30A 178.0(3) no
C33A C28A C29A C24A 178.8(3) no
C27A C28A C33A C32A -178.4(3) no
C29A C28A C33A C32A 1.3(5) no
C28A C29A C30A C31A 1.0(5) no
C24A C29A C30A C31A -179.4(3) no
C29A C30A C31A C32A 0.0(5) no
C30A C31A C32A C33A -0.4(5) no
C31A C32A C33A C28A -0.3(5) no
Cu1B N1B N2B C7B -6.9(4) no
C1B N1B N2B C7B -179.9(3) no
Cu1B N1B C1B C2B 40.6(4) no
Cu1B N1B C1B C6B -137.3(3) no
N2B N1B C1B C2B -145.6(3) no
N2B N1B C1B C6B 36.5(5) no
N1B N2B C7B C8B -10.9(5) no
N1B N2B C7B C12B 173.5(3) no
Cu1B N3B N4B C24B -15.2(5) no
C18B N3B N4B C24B 173.7(3) no
Cu1B N3B C18B C19B 41.6(4) no
Cu1B N3B C18B C23B -135.6(3) no
N4B N3B C18B C19B -146.3(4) no
N4B N3B C18B C23B 36.5(5) no
N3B N4B C24B C25B -12.8(5) no
N3B N4B C24B C29B 175.9(3) no
N1B C1B C2B O1B 2.0(5) no
N1B C1B C2B C3B -176.2(3) no
C6B C1B C2B O1B 180.0(3) no
C6B C1B C2B C3B 1.8(6) no
N1B C1B C6B C5B 177.5(4) no
C2B C1B C6B C5B -0.3(6) no
O1B C2B C3B C4B 180.0(4) no
C1B C2B C3B C4B -2.0(6) no
C2B C3B C4B C5B 0.8(6) no
C3B C4B C5B C6B 0.6(6) no
C4B C5B C6B C1B -0.9(6) no
N2B C7B C8B O2B 1.9(5) no
N2B C7B C8B C9B -177.0(3) no
C12B C7B C8B O2B 177.2(3) no
C12B C7B C8B C9B -1.6(5) no
N2B C7B C12B C11B 178.1(3) no
N2B C7B C12B C13B -2.5(4) no
C8B C7B C12B C11B 2.2(5) no
C8B C7B C12B C13B -178.4(3) no
O2B C8B C9B C10B -179.1(4) no
C7B C8B C9B C10B -0.2(6) no
C8B C9B C10B C11B 1.3(7) no
C9B C10B C11B C12B -0.6(6) no
C9B C10B C11B C16B 179.0(4) no
C10B C11B C12B C7B -1.1(5) no
C10B C11B C12B C13B 179.5(3) no
C16B C11B C12B C7B 179.2(3) no
C16B C11B C12B C13B -0.2(5) no
C10B C11B C16B C15B 178.7(4) no
C12B C11B C16B C15B -1.6(6) no
C7B C12B C13B C14B -177.9(3) no
C11B C12B C13B C14B 1.5(5) no
C12B C13B C14B C15B -1.1(5) no
C13B C14B C15B C16B -0.7(6) no
C14B C15B C16B C11B 2.0(7) no
N3B C18B C19B O3B 3.2(5) no
N3B C18B C19B C20B -176.3(4) no
C23B C18B C19B O3B -179.5(4) no
C23B C18B C19B C20B 1.1(6) no
N3B C18B C23B C22B 176.1(4) no
C19B C18B C23B C22B -1.0(6) no
O3B C19B C20B C21B -180.0(5) no
C18B C19B C20B C21B -0.6(7) no
C19B C20B C21B C22B 0.2(8) no
C20B C21B C22B C23B -0.2(7) no
C21B C22B C23B C18B 0.6(7) no
N4B C24B C25B O4B 13.0(6) no
N4B C24B C25B C26B -164.4(3) no
C29B C24B C25B O4B -176.1(3) no
C29B C24B C25B C26B 6.4(5) no
N4B C24B C29B C28B 165.5(3) no
N4B C24B C29B C30B -14.2(5) no
C25B C24B C29B C28B -6.3(5) no
C25B C24B C29B C30B 174.1(3) no
O4B C25B C26B C27B -180.0(4) no
C24B C25B C26B C27B -2.3(6) no
C25B C26B C27B C28B -2.2(6) no
C26B C27B C28B C29B 2.4(5) no
C26B C27B C28B C33B -177.6(4) no
C27B C28B C29B C24B 1.8(5) no
C27B C28B C29B C30B -178.5(3) no
C33B C28B C29B C24B -178.2(3) no
C33B C28B C29B C30B 1.5(5) no
C27B C28B C33B C32B 178.6(3) no
C29B C28B C33B C32B -1.4(5) no
C24B C29B C30B C31B 179.3(3) no
C28B C29B C30B C31B -0.4(5) no
C29B C30B C31B C32B -0.9(6) no
C30B C31B C32B C33B 1.1(6) no
C31B C32B C33B C28B 0.1(5) no

loop_
_platon_squeeze_void_nr
_platon_squeeze_void_average_x
_platon_squeeze_void_average_y
_platon_squeeze_void_average_z
_platon_squeeze_void_volume
_platon_squeeze_void_count_electrons
_platon_squeeze_void_content
1 0.500 0.000 0.000 79 12 ' '
2 0.500 0.500 0.500 79 12 ' '
